data_7013470
loop_
_publ_author_name
'Davidson, Gregory J. E.'
'Loeb, Stephen J.'

_publ_section_title
;
 Iron(ii) complexes utilising terpyridine containing [2]rotaxanes as
 ligands
;
_journal_issue 22
_journal_name_full 'Dalton Transactions'
_journal_page_first 4319
_journal_paper_doi 10.1039/b308553h
_journal_year 2003
_chemical_formula_sum 'C77 H77 Cl F6 N6 O15.5 S2'
_chemical_formula_weight 1548.02
_chemical_name_systematic
;
?
;
_space_group_IT_number 14
_symmetry_cell_setting monoclinic
_symmetry_Int_Tables_number 14
_symmetry_space_group_name_Hall '-P 2ybc'
_symmetry_space_group_name_H-M 'P 1 21/c 1'
_atom_sites_solution_hydrogens geom
_atom_sites_solution_primary direct
_atom_sites_solution_secondary difmap
_audit_creation_method SHELXL-97
_cell_angle_alpha 90.00
_cell_angle_beta 100.981(3)
_cell_angle_gamma 90.00
_cell_formula_units_Z 4
_cell_length_a 27.432(4)
_cell_length_b 19.886(3)
_cell_length_c 14.4704(19)
_cell_measurement_temperature 173(2)
_cell_volume 7749.3(19)
_computing_cell_refinement 'Bruker SAINT'
_computing_data_collection 'Bruker SMART'
_computing_data_reduction 'Bruker SHELXTL XPREP'
_computing_molecular_graphics 'Bruker SHELXTL XP'
_computing_publication_material 'Bruker SHELXTL XCIF'
_computing_structure_refinement 'SHELXL-97 (Sheldrick, 1997)'
_computing_structure_solution 'SHELXS-97 (Sheldrick, 1997)'
_diffrn_ambient_temperature 173.0(1)
_diffrn_measured_fraction_theta_full 0.997
_diffrn_measured_fraction_theta_max 0.997
_diffrn_measurement_device_type 'Bruker APEX CCD'
_diffrn_measurement_method 'hemisphere scans'
_diffrn_radiation_monochromator graphite
_diffrn_radiation_source 'fine-focus sealed tube'
_diffrn_radiation_type MoK\a
_diffrn_radiation_wavelength 0.71073
_diffrn_reflns_av_R_equivalents 0.1781
_diffrn_reflns_av_sigmaI/netI 0.2132
_diffrn_reflns_limit_h_max 23
_diffrn_reflns_limit_h_min -24
_diffrn_reflns_limit_k_max 18
_diffrn_reflns_limit_k_min -18
_diffrn_reflns_limit_l_max 13
_diffrn_reflns_limit_l_min -9
_diffrn_reflns_number 21369
_diffrn_reflns_theta_full 18.85
_diffrn_reflns_theta_max 18.85
_diffrn_reflns_theta_min 1.76
_diffrn_standards_decay_% <1
_diffrn_standards_number '50 standard frames at start and end'
_exptl_absorpt_coefficient_mu 0.186
_exptl_absorpt_correction_T_max 0.256575
_exptl_absorpt_correction_T_min 0.225076
_exptl_absorpt_correction_type empirical
_exptl_crystal_colour yellow
_exptl_crystal_density_diffrn 1.327
_exptl_crystal_density_meas ?
_exptl_crystal_density_method .
_exptl_crystal_description plate
_exptl_crystal_F_000 3232
_exptl_crystal_size_max 0.24
_exptl_crystal_size_mid 0.22
_exptl_crystal_size_min 0.06
_refine_diff_density_max 0.849
_refine_diff_density_min -0.268
_refine_diff_density_rms 0.074
_refine_ls_extinction_method none
_refine_ls_goodness_of_fit_ref 0.913
_refine_ls_hydrogen_treatment mixed
_refine_ls_matrix_type full
_refine_ls_number_parameters 976
_refine_ls_number_reflns 6076
_refine_ls_number_restraints 68
_refine_ls_restrained_S_all 0.911
_refine_ls_R_factor_all 0.2596
_refine_ls_R_factor_gt 0.1096
_refine_ls_shift/su_max 0.023
_refine_ls_shift/su_mean 0.001
_refine_ls_structure_factor_coef Fsqd
_refine_ls_weighting_details 'calc w=1/[\s^2^(Fo^2^)+(0.1459P)^2^+0.0000P] where P=(Fo^2^+2Fc^2^)/3'
_refine_ls_weighting_scheme calc
_refine_ls_wR_factor_gt 0.2508
_refine_ls_wR_factor_ref 0.3278
_reflns_number_gt 1874
_reflns_number_total 6076
_reflns_threshold_expression >2sigma(I)
_cod_data_source_file b308553h.txt
_cod_data_source_block Dinaphtho-24-crown-8-ether_terpy_capped_[2]rotaxane
_cod_original_cell_volume 7749.3(18)
_cod_original_sg_symbol_H-M P2(1)/c
_cod_original_formula_sum 'C77 H77 Cl F6 N6 O15.50 S2'
_cod_database_code 7013470

loop_
_symmetry_equiv_pos_as_xyz
'x, y, z'
'-x, y+1/2, -z+1/2'
'-x, -y, -z'
'x, -y-1/2, z-1/2'

loop_
_atom_site_label
_atom_site_type_symbol
_atom_site_fract_x
_atom_site_fract_y
_atom_site_fract_z
_atom_site_U_iso_or_equiv
_atom_site_adp_type
_atom_site_occupancy
_atom_site_symmetry_multiplicity
_atom_site_calc_flag
_atom_site_refinement_flags
_atom_site_disorder_assembly
_atom_site_disorder_group
O1 O 1.9741(6) 0.7999(8) 1.2311(8) 0.083(4) Uani 1 1 d . . .
O2 O 1.9032(8) 0.9042(9) 1.1640(16) 0.164(9) Uani 1 1 d . . .
O3 O 1.8557(5) 0.9085(9) 0.9794(11) 0.103(5) Uani 1 1 d . . .
O4 O 1.7734(5) 0.8207(9) 0.8705(8) 0.090(4) Uani 1 1 d . . .
O5 O 1.7659(5) 0.6956(8) 0.8586(8) 0.080(4) Uani 1 1 d . . .
O6 O 1.8462(4) 0.5957(7) 0.9100(9) 0.081(4) Uani 1 1 d . . .
O7 O 1.8891(5) 0.5825(7) 1.1104(11) 0.093(4) Uani 1 1 d . . .
O8 O 1.9601(6) 0.6734(7) 1.2290(8) 0.096(5) Uani 1 1 d . . .
N1 N 1.5863(8) 0.5390(16) 1.1115(17) 0.149(9) Uani 1 1 d . . .
N2 N 1.5555(6) 0.7092(13) 1.1133(11) 0.084(6) Uani 1 1 d . . .
N3 N 1.5616(7) 0.8887(19) 1.1253(13) 0.117(7) Uani 1 1 d . . .
N4 N 1.8092(5) 0.7465(10) 1.1000(8) 0.053(4) Uani 1 1 d . . .
N5 N 1.9248(5) 0.7486(10) 0.9947(8) 0.053(4) Uani 1 1 d . . .
N6 N 2.1746(5) 0.7592(10) 0.9557(8) 0.054(4) Uani 1 1 d . . .
C1 C 1.5677(15) 0.474(2) 1.118(3) 0.24(2) Uani 1 1 d . . .
H1A H 1.5875 0.4360 1.1147 0.292 Uiso 1 1 calc R . .
C2 C 1.5199(18) 0.468(2) 1.129(3) 0.187(16) Uani 1 1 d . . .
H2A H 1.5058 0.4251 1.1283 0.224 Uiso 1 1 calc R . .
C3 C 1.4930(16) 0.521(3) 1.141(3) 0.22(2) Uani 1 1 d . . .
H3A H 1.4608 0.5157 1.1518 0.262 Uiso 1 1 calc R . .
C4 C 1.5133(12) 0.5847(17) 1.1380(19) 0.165(13) Uani 1 1 d . . .
H4A H 1.4945 0.6226 1.1452 0.198 Uiso 1 1 calc R . .
C5 C 1.5595(11) 0.5913(18) 1.1248(15) 0.104(9) Uani 1 1 d . . .
C6 C 1.5848(11) 0.6577(15) 1.1203(14) 0.086(7) Uani 1 1 d U . .
C7 C 1.6334(8) 0.6620(11) 1.1153(11) 0.076(6) Uani 1 1 d . . .
H7A H 1.6520 0.6229 1.1156 0.092 Uiso 1 1 calc R . .
C8 C 1.6558(7) 0.7231(11) 1.1098(10) 0.048(5) Uani 1 1 d . . .
C9 C 1.6255(8) 0.7800(10) 1.1120(10) 0.062(5) Uani 1 1 d . . .
H9A H 1.6387 0.8231 1.1122 0.074 Uiso 1 1 calc R . .
C10 C 1.5751(8) 0.7702(14) 1.1138(13) 0.073(6) Uani 1 1 d . . .
C11 C 1.5395(14) 0.8272(17) 1.1099(15) 0.094(8) Uani 1 1 d . . .
C12 C 1.4903(13) 0.8189(15) 1.0948(16) 0.114(9) Uani 1 1 d . . .
H12A H 1.4768 0.7759 1.0907 0.137 Uiso 1 1 calc R . .
C13 C 1.4609(11) 0.872(2) 1.0857(18) 0.133(11) Uani 1 1 d . . .
H13A H 1.4268 0.8669 1.0678 0.159 Uiso 1 1 calc R . .
C14 C 1.4814(15) 0.936(2) 1.1032(18) 0.150(12) Uani 1 1 d . . .
H14A H 1.4615 0.9744 1.1020 0.180 Uiso 1 1 calc R . .
C15 C 1.5330(15) 0.9408(17) 1.122(2) 0.158(12) Uani 1 1 d . . .
H15A H 1.5476 0.9830 1.1335 0.189 Uiso 1 1 calc R . .
C16 C 1.7093(7) 0.7311(11) 1.1100(11) 0.051(5) Uani 1 1 d . . .
C17 C 1.7418(9) 0.6764(9) 1.1159(13) 0.077(6) Uani 1 1 d . . .
H17A H 1.7298 0.6333 1.1231 0.092 Uiso 1 1 calc R . .
C18 C 1.7892(9) 0.6846(11) 1.1115(12) 0.074(6) Uani 1 1 d . . .
H18A H 1.8097 0.6470 1.1164 0.089 Uiso 1 1 calc R . .
C19 C 1.7788(9) 0.8016(9) 1.0970(10) 0.062(6) Uani 1 1 d . . .
H19A H 1.7917 0.8444 1.0920 0.074 Uiso 1 1 calc R . .
C20 C 1.7302(7) 0.7941(11) 1.1014(12) 0.063(6) Uani 1 1 d . . .
H20A H 1.7102 0.8322 1.0986 0.076 Uiso 1 1 calc R . .
C21 C 1.8641(5) 0.7533(8) 1.0984(11) 0.054(5) Uani 1 1 d . . .
H21A H 1.8830 0.7195 1.1386 0.065 Uiso 1 1 calc R . .
H21B H 1.8760 0.7974 1.1207 0.065 Uiso 1 1 calc R . .
C22 C 1.8701(6) 0.7431(9) 0.9945(12) 0.071(5) Uani 1 1 d . . .
H22A H 1.8578 0.6993 0.9717 0.085 Uiso 1 1 calc R . .
H22B H 1.8519 0.7774 0.9544 0.085 Uiso 1 1 calc R . .
C23 C 1.9522(9) 0.6913(10) 0.9948(10) 0.059(5) Uani 1 1 d . . .
H23A H 1.9373 0.6495 0.9973 0.070 Uiso 1 1 calc R . .
C24 C 2.0002(8) 0.6951(11) 0.9914(12) 0.070(6) Uani 1 1 d . . .
H24A H 2.0177 0.6550 0.9920 0.084 Uiso 1 1 calc R . .
C25 C 2.0251(6) 0.7523(11) 0.9872(11) 0.045(5) Uani 1 1 d . . .
C26 C 1.9970(8) 0.8068(11) 0.9829(11) 0.068(6) Uani 1 1 d . . .
H26A H 2.0120 0.8479 0.9749 0.081 Uiso 1 1 calc R . .
C27 C 1.9472(9) 0.8080(11) 0.9893(12) 0.070(6) Uani 1 1 d . . .
H27A H 1.9301 0.8483 0.9898 0.084 Uiso 1 1 calc R . .
C28 C 2.0754(6) 0.7543(9) 0.9767(9) 0.040(4) Uani 1 1 d U . .
C29 C 2.1026(6) 0.6974(9) 0.9723(10) 0.050(5) Uani 1 1 d . . .
H29A H 2.0883 0.6554 0.9762 0.060 Uiso 1 1 calc R . .
C30 C 2.1518(8) 0.7022(11) 0.9621(12) 0.070(6) Uani 1 1 d . . .
H30A H 2.1695 0.6626 0.9596 0.084 Uiso 1 1 calc R . .
C31 C 2.1500(8) 0.8176(10) 0.9652(13) 0.085(7) Uani 1 1 d . . .
H31A H 2.1659 0.8590 0.9664 0.102 Uiso 1 1 calc R . .
C32 C 2.1008(7) 0.8135(8) 0.9729(10) 0.053(5) Uani 1 1 d . . .
H32A H 2.0836 0.8535 0.9756 0.064 Uiso 1 1 calc R . .
C33 C 2.2279(6) 0.7591(9) 0.9418(11) 0.063(5) Uani 1 1 d . . .
H33A H 2.2318 0.7237 0.8977 0.076 Uiso 1 1 calc R . .
H33B H 2.2346 0.8016 0.9137 0.076 Uiso 1 1 calc R . .
C34 C 2.2657(7) 0.7489(13) 1.0306(13) 0.059(5) Uani 1 1 d . . .
C35 C 2.2805(7) 0.6894(12) 1.0647(15) 0.083(7) Uani 1 1 d . . .
H35A H 2.2655 0.6521 1.0323 0.100 Uiso 1 1 calc R . .
C36 C 2.3156(7) 0.6772(10) 1.1426(15) 0.079(6) Uani 1 1 d . . .
H36A H 2.3264 0.6335 1.1576 0.094 Uiso 1 1 calc R . .
C37 C 2.3359(6) 0.7320(11) 1.2012(14) 0.059(6) Uani 1 1 d . . .
C38 C 2.3207(8) 0.7922(14) 1.1655(15) 0.104(8) Uani 1 1 d . . .
H38A H 2.3348 0.8303 1.1969 0.125 Uiso 1 1 calc R . .
C39 C 2.2843(8) 0.8010(11) 1.0825(18) 0.083(6) Uani 1 1 d . . .
H39A H 2.2734 0.8441 1.0642 0.100 Uiso 1 1 calc R . .
C40 C 2.3754(8) 0.7226(12) 1.2917(15) 0.083(6) Uani 1 1 d . . .
C41 C 2.3445(7) 0.7176(12) 1.3667(16) 0.131(9) Uani 1 1 d . . .
H41A H 2.3659 0.7130 1.4272 0.196 Uiso 1 1 calc R . .
H41B H 2.3231 0.6792 1.3548 0.196 Uiso 1 1 calc R . .
H41C H 2.3248 0.7576 1.3661 0.196 Uiso 1 1 calc R . .
C42 C 2.4039(8) 0.6563(13) 1.2901(14) 0.156(11) Uani 1 1 d . . .
H42A H 2.4273 0.6513 1.3482 0.234 Uiso 1 1 calc R . .
H42B H 2.4212 0.6568 1.2385 0.234 Uiso 1 1 calc R . .
H42C H 2.3809 0.6194 1.2828 0.234 Uiso 1 1 calc R . .
C43 C 2.4093(9) 0.7835(15) 1.3081(14) 0.189(15) Uani 1 1 d . . .
H43A H 2.4322 0.7784 1.3667 0.284 Uiso 1 1 calc R . .
H43B H 2.3898 0.8233 1.3102 0.284 Uiso 1 1 calc R . .
H43C H 2.4274 0.7872 1.2577 0.284 Uiso 1 1 calc R . .
C44 C 2.0088(8) 0.6952(17) 1.2306(11) 0.074(7) Uani 1 1 d . . .
C45 C 2.0450(11) 0.6459(10) 1.2266(11) 0.078(7) Uani 1 1 d . . .
H45A H 2.0384 0.6001 1.2276 0.094 Uiso 1 1 calc R . .
C46 C 2.0929(9) 0.6723(14) 1.2210(11) 0.065(6) Uani 1 1 d . . .
C47 C 2.1331(12) 0.6260(11) 1.2149(14) 0.104(8) Uani 1 1 d . . .
H47A H 2.1273 0.5800 1.2149 0.125 Uiso 1 1 calc R . .
C48 C 2.1784(10) 0.6488(15) 1.2095(14) 0.097(8) Uani 1 1 d . . .
H48A H 2.2036 0.6184 1.2049 0.116 Uiso 1 1 calc R . .
C49 C 2.1884(8) 0.7178(15) 1.2107(12) 0.077(7) Uani 1 1 d . . .
H49A H 2.2201 0.7334 1.2084 0.092 Uiso 1 1 calc R . .
C50 C 2.1498(9) 0.7630(11) 1.2153(9) 0.072(6) Uani 1 1 d . . .
H50A H 2.1560 0.8089 1.2131 0.086 Uiso 1 1 calc R . .
C51 C 2.1020(10) 0.7412(12) 1.2233(11) 0.064(6) Uani 1 1 d . . .
C52 C 2.0619(12) 0.7849(10) 1.2245(11) 0.071(6) Uani 1 1 d . . .
H52A H 2.0667 0.8310 1.2204 0.085 Uiso 1 1 calc R . .
C53 C 2.0172(11) 0.7622(13) 1.2312(11) 0.064(6) Uani 1 1 d . . .
C54 C 1.9841(7) 0.8705(13) 1.2416(13) 0.096(7) Uani 1 1 d . . .
H54A H 1.9968 0.8874 1.1879 0.115 Uiso 1 1 calc R . .
H54B H 2.0087 0.8788 1.2981 0.115 Uiso 1 1 calc R . .
C55 C 1.9379(9) 0.9038(11) 1.2481(15) 0.119(9) Uani 1 1 d . . .
H55A H 1.9233 0.8816 1.2960 0.143 Uiso 1 1 calc R . .
H55B H 1.9450 0.9499 1.2682 0.143 Uiso 1 1 calc R . .
C56 C 1.8990(13) 0.9506(17) 1.1209(16) 0.167(15) Uani 1 1 d . . .
H56A H 1.9312 0.9567 1.1033 0.200 Uiso 1 1 calc R . .
H56B H 1.8963 0.9863 1.1652 0.200 Uiso 1 1 calc R . .
C57 C 1.8624(8) 0.9689(9) 1.034(2) 0.108(9) Uani 1 1 d . . .
H57A H 1.8312 0.9833 1.0505 0.130 Uiso 1 1 calc R . .
H57B H 1.8751 1.0048 1.0004 0.130 Uiso 1 1 calc R . .
C58 C 1.8278(10) 0.9135(11) 0.8896(19) 0.117(8) Uani 1 1 d . . .
H58A H 1.8434 0.8855 0.8487 0.141 Uiso 1 1 calc R . .
H58B H 1.8301 0.9596 0.8689 0.141 Uiso 1 1 calc R . .
C59 C 1.7756(8) 0.8957(16) 0.8739(15) 0.119(9) Uani 1 1 d . . .
H59A H 1.7581 0.9147 0.8151 0.142 Uiso 1 1 calc R . .
H59B H 1.7604 0.9125 0.9247 0.142 Uiso 1 1 calc R . .
C60 C 1.7259(10) 0.7984(16) 0.8660(12) 0.078(7) Uani 1 1 d . . .
C61 C 1.6842(9) 0.8364(12) 0.8667(12) 0.083(7) Uani 1 1 d . . .
H61A H 1.6868 0.8830 0.8704 0.099 Uiso 1 1 calc R . .
C62 C 1.6361(9) 0.8047(19) 0.8616(11) 0.084(8) Uani 1 1 d . . .
C63 C 1.5932(12) 0.8411(11) 0.8674(11) 0.091(7) Uani 1 1 d . . .
H63A H 1.5935 0.8878 0.8720 0.109 Uiso 1 1 calc R . .
C64 C 1.5489(11) 0.803(2) 0.8659(18) 0.134(15) Uani 1 1 d . . .
H64A H 1.5193 0.8267 0.8631 0.160 Uiso 1 1 calc R . .
C65 C 1.5474(16) 0.736(2) 0.868(2) 0.175(19) Uani 1 1 d . . .
H65A H 1.5181 0.7137 0.8736 0.209 Uiso 1 1 calc R . .
C66 C 1.5887(11) 0.6994(14) 0.8626(13) 0.110(9) Uani 1 1 d . . .
H66A H 1.5881 0.6526 0.8604 0.132 Uiso 1 1 calc R . .
C67 C 1.6344(9) 0.7375(18) 0.8603(12) 0.075(8) Uani 1 1 d . . .
C68 C 1.6771(10) 0.6996(11) 0.8573(11) 0.077(6) Uani 1 1 d . . .
H68A H 1.6743 0.6530 0.8531 0.092 Uiso 1 1 calc R . .
C69 C 1.7230(8) 0.7285(14) 0.8605(12) 0.063(6) Uani 1 1 d . . .
C70 C 1.7605(7) 0.6236(12) 0.8374(12) 0.087(7) Uani 1 1 d . . .
H70A H 1.7361 0.6167 0.7801 0.104 Uiso 1 1 calc R . .
H70B H 1.7493 0.6002 0.8884 0.104 Uiso 1 1 calc R . .
C71 C 1.8104(7) 0.5965(12) 0.8252(12) 0.111(9) Uani 1 1 d . . .
H71A H 1.8061 0.5511 0.8006 0.134 Uiso 1 1 calc R . .
H71B H 1.8228 0.6239 0.7793 0.134 Uiso 1 1 calc R . .
C72 C 1.8384(7) 0.5394(11) 0.9702(18) 0.099(7) Uani 1 1 d . . .
H72A H 1.8104 0.5491 1.0003 0.119 Uiso 1 1 calc R . .
H72B H 1.8306 0.4992 0.9323 0.119 Uiso 1 1 calc R . .
C73 C 1.8816(7) 0.5281(12) 1.0402(16) 0.104(8) Uani 1 1 d . . .
H73A H 1.9104 0.5253 1.0104 0.124 Uiso 1 1 calc R . .
H73B H 1.8785 0.4856 1.0713 0.124 Uiso 1 1 calc R . .
C74 C 1.9307(14) 0.5660(12) 1.185(2) 0.24(2) Uani 1 1 d . . .
H74A H 1.9209 0.5274 1.2183 0.294 Uiso 1 1 calc R . .
H74B H 1.9576 0.5512 1.1552 0.294 Uiso 1 1 calc R . .
C75 C 1.9484(10) 0.6082(15) 1.2460(16) 0.129(9) Uani 1 1 d U . .
H75A H 1.9787 0.5883 1.2810 0.155 Uiso 1 1 calc R . .
H75B H 1.9254 0.6106 1.2892 0.155 Uiso 1 1 calc R . .
S1 S 1.73362(19) 1.0179(3) 1.1106(4) 0.0773(17) Uani 1 1 d DU . .
O9 O 1.7505(4) 0.9497(5) 1.1061(8) 0.098(4) Uani 1 1 d DU . .
O10 O 1.7632(4) 1.0682(5) 1.0743(8) 0.097(4) Uani 1 1 d DU . .
O11 O 1.7183(5) 1.0359(6) 1.1977(9) 0.130(5) Uani 1 1 d DU . .
C76 C 1.6754(6) 1.0179(8) 1.0238(12) 0.114(8) Uani 1 1 d DU . .
F1 F 1.6852(5) 1.0088(7) 0.9376(9) 0.155(5) Uani 1 1 d DU . .
F2 F 1.6517(4) 1.0749(7) 1.0229(9) 0.174(6) Uani 1 1 d DU . .
F3 F 1.6464(5) 0.9684(7) 1.0404(10) 0.185(6) Uani 1 1 d DU . .
S2 S 1.7867(3) 0.4593(4) 1.1707(5) 0.144(3) Uani 1 1 d DU . .
O12 O 1.7858(6) 0.5283(6) 1.1695(9) 0.133(6) Uani 1 1 d DU . .
O13 O 1.7874(6) 0.4249(7) 1.0909(11) 0.181(8) Uani 1 1 d DU . .
O14 O 1.814(2) 0.4329(11) 1.2531(18) 0.61(5) Uani 1 1 d DU . .
C77 C 1.7281(9) 0.4324(11) 1.2010(17) 0.41(3) Uani 1 1 d DU . .
F4 F 1.7291(11) 0.3724(13) 1.1993(19) 0.45(2) Uani 1 1 d DU . .
F5 F 1.7334(15) 0.4568(14) 1.276(2) 0.57(4) Uani 1 1 d DU . .
F6 F 1.6984(11) 0.458(2) 1.140(3) 0.66(4) Uani 1 1 d DU . .
Cl1 Cl 2.0000 0.5000 1.0000 0.416(15) Uani 1 2 d S . .
Cl2 Cl 2.0000 1.0000 1.0000 0.474(16) Uani 1 2 d S . .
O2W O 1.6410(9) 0.5317(15) 0.770(2) 0.343(16) Uani 1 1 d . . .
O1W O 1.664(3) 0.528(3) 0.960(5) 0.43(5) Uani 0.50 1 d P . .

loop_
_atom_site_aniso_label
_atom_site_aniso_U_11
_atom_site_aniso_U_22
_atom_site_aniso_U_33
_atom_site_aniso_U_23
_atom_site_aniso_U_13
_atom_site_aniso_U_12
O1 0.097(13) 0.064(11) 0.086(10) -0.023(8) 0.017(8) 0.004(10)
O2 0.209(19) 0.093(14) 0.135(19) -0.006(12) -0.109(17) 0.023(14)
O3 0.082(11) 0.126(16) 0.093(12) 0.018(11) -0.003(9) 0.025(10)
O4 0.060(12) 0.114(14) 0.091(11) 0.031(9) 0.002(8) -0.010(11)
O5 0.064(11) 0.095(12) 0.078(10) -0.018(8) 0.006(8) 0.001(10)
O6 0.079(10) 0.088(11) 0.071(10) -0.024(8) 0.004(8) -0.005(9)
O7 0.093(11) 0.080(11) 0.088(11) -0.004(9) -0.025(8) -0.005(9)
O8 0.121(14) 0.082(11) 0.071(10) 0.040(8) -0.017(8) -0.020(10)
N1 0.069(16) 0.13(2) 0.24(3) 0.03(2) 0.011(15) -0.027(17)
N2 0.067(14) 0.114(17) 0.072(12) 0.006(12) 0.016(9) -0.031(15)
N3 0.059(15) 0.16(2) 0.138(17) 0.039(17) 0.024(12) 0.06(2)
N4 0.038(11) 0.080(13) 0.040(9) -0.002(9) 0.003(7) -0.019(12)
N5 0.054(12) 0.039(11) 0.068(10) 0.000(9) 0.015(8) 0.017(12)
N6 0.047(12) 0.074(14) 0.036(9) 0.003(9) -0.001(7) -0.007(12)
C1 0.14(3) 0.16(4) 0.45(6) 0.05(4) 0.10(4) -0.06(3)
C2 0.18(4) 0.20(4) 0.19(3) -0.03(3) 0.04(3) -0.03(4)
C3 0.20(5) 0.27(5) 0.22(4) -0.13(4) 0.11(3) -0.18(4)
C4 0.07(2) 0.18(4) 0.25(3) 0.00(3) 0.05(2) -0.04(2)
C5 0.07(2) 0.15(3) 0.078(16) 0.017(17) -0.009(14) 0.00(2)
C6 0.085(11) 0.090(11) 0.085(10) 0.006(9) 0.018(9) -0.007(10)
C7 0.075(17) 0.077(17) 0.081(15) 0.002(12) 0.027(12) -0.024(14)
C8 0.024(13) 0.088(17) 0.031(11) 0.019(10) 0.002(8) 0.003(15)
C9 0.041(15) 0.089(18) 0.054(13) -0.013(10) 0.007(10) 0.009(14)
C10 0.029(17) 0.11(2) 0.083(15) -0.017(14) 0.010(11) 0.024(16)
C11 0.09(3) 0.12(3) 0.069(16) 0.029(16) 0.013(16) 0.00(3)
C12 0.06(2) 0.15(3) 0.12(2) 0.035(18) 0.003(17) 0.03(2)
C13 0.09(3) 0.18(3) 0.11(2) 0.01(2) -0.040(16) 0.02(3)
C14 0.11(3) 0.19(4) 0.13(2) -0.02(2) -0.02(2) 0.10(3)
C15 0.10(3) 0.15(3) 0.22(3) 0.04(2) 0.04(2) 0.06(2)
C16 0.058(17) 0.041(14) 0.050(12) -0.025(10) 0.000(10) -0.009(15)
C17 0.072(16) 0.035(15) 0.132(18) 0.017(12) 0.037(14) -0.010(15)
C18 0.067(18) 0.07(2) 0.087(16) 0.009(12) 0.026(13) 0.005(14)
C19 0.090(19) 0.036(13) 0.055(13) 0.001(10) 0.006(12) 0.033(14)
C20 0.021(13) 0.077(19) 0.098(15) -0.022(12) 0.027(10) 0.019(12)
C21 0.034(13) 0.074(14) 0.053(13) -0.002(10) 0.001(9) 0.005(10)
C22 0.062(16) 0.071(15) 0.084(17) -0.009(11) 0.024(11) 0.008(12)
C23 0.085(18) 0.037(16) 0.060(13) -0.010(10) 0.029(12) -0.036(14)
C24 0.034(15) 0.060(18) 0.117(17) -0.005(12) 0.013(12) 0.009(13)
C25 0.023(12) 0.030(12) 0.086(14) -0.017(11) 0.017(9) 0.005(14)
C26 0.042(14) 0.09(2) 0.090(15) 0.014(12) 0.048(11) -0.019(13)
C27 0.10(2) 0.033(15) 0.087(15) -0.004(11) 0.034(13) 0.006(13)
C28 0.052(9) 0.035(8) 0.032(8) -0.011(7) 0.006(7) -0.003(9)
C29 0.034(12) 0.044(13) 0.073(13) -0.003(10) 0.014(10) 0.006(10)
C30 0.069(18) 0.068(18) 0.080(16) 0.011(12) 0.029(12) 0.025(14)
C31 0.045(15) 0.046(16) 0.17(2) 0.008(14) 0.041(14) -0.009(13)
C32 0.045(13) 0.025(12) 0.088(14) 0.002(9) 0.008(10) 0.006(10)
C33 0.050(13) 0.082(15) 0.055(14) -0.032(11) 0.003(11) -0.014(11)
C34 0.060(14) 0.063(16) 0.047(14) 0.010(15) -0.008(12) -0.023(15)
C35 0.085(17) 0.08(2) 0.072(18) -0.002(14) -0.024(14) -0.042(14)
C36 0.085(16) 0.068(16) 0.057(14) 0.003(12) -0.050(12) 0.005(13)
C37 0.031(12) 0.077(17) 0.062(15) 0.010(15) -0.012(11) 0.031(13)
C38 0.075(18) 0.14(3) 0.078(19) -0.007(17) -0.022(15) -0.041(18)
C39 0.063(15) 0.066(18) 0.107(19) 0.037(15) -0.015(14) 0.010(13)
C40 0.052(15) 0.12(2) 0.079(17) 0.008(15) 0.017(15) 0.003(15)
C41 0.055(15) 0.19(3) 0.13(2) 0.008(18) -0.014(15) 0.037(15)
C42 0.14(2) 0.18(3) 0.12(2) -0.009(19) -0.040(16) 0.08(2)
C43 0.13(2) 0.33(4) 0.078(18) 0.06(2) -0.060(15) -0.10(3)
C44 0.051(18) 0.13(3) 0.031(12) 0.026(13) -0.022(10) -0.04(2)
C45 0.078(19) 0.074(17) 0.074(15) 0.028(12) -0.005(13) 0.033(19)
C46 0.052(18) 0.09(2) 0.047(13) -0.002(12) -0.018(11) 0.007(17)
C47 0.13(2) 0.064(17) 0.107(18) 0.016(13) -0.007(18) 0.01(2)
C48 0.08(2) 0.10(3) 0.112(18) 0.060(17) 0.008(15) 0.027(17)
C49 0.049(16) 0.12(2) 0.059(14) 0.023(14) 0.016(11) 0.002(17)
C50 0.063(16) 0.13(2) 0.016(11) -0.015(11) -0.019(11) -0.019(18)
C51 0.09(2) 0.038(17) 0.047(13) 0.017(11) -0.019(12) -0.003(18)
C52 0.10(2) 0.051(16) 0.055(14) -0.009(11) -0.005(13) -0.01(2)
C53 0.09(2) 0.06(2) 0.036(12) -0.023(11) 0.005(12) -0.042(19)
C54 0.073(18) 0.11(2) 0.100(18) -0.042(15) 0.011(13) 0.004(16)
C55 0.12(2) 0.12(2) 0.10(2) -0.053(15) -0.036(17) 0.038(18)
C56 0.25(4) 0.19(4) 0.044(17) 0.07(2) -0.025(19) -0.04(3)
C57 0.109(19) 0.013(12) 0.22(3) -0.020(17) 0.064(19) 0.001(13)
C58 0.11(2) 0.079(18) 0.17(3) 0.012(17) 0.03(2) -0.023(16)
C59 0.064(19) 0.18(3) 0.12(2) 0.07(2) 0.040(14) 0.03(2)
C60 0.07(2) 0.11(3) 0.056(14) 0.013(14) 0.006(13) -0.04(2)
C61 0.025(14) 0.12(2) 0.093(16) -0.017(13) -0.016(12) -0.002(16)
C62 0.07(3) 0.15(3) 0.014(12) -0.029(15) -0.013(11) 0.05(2)
C63 0.10(2) 0.108(19) 0.053(14) -0.004(12) -0.003(14) 0.06(2)
C64 0.035(19) 0.29(5) 0.083(19) 0.01(3) 0.041(14) 0.02(3)
C65 0.13(4) 0.27(5) 0.12(2) 0.04(3) 0.01(2) 0.08(4)
C66 0.054(18) 0.17(3) 0.099(18) -0.009(16) -0.007(15) 0.00(2)
C67 0.05(2) 0.14(3) 0.032(13) -0.013(15) 0.006(10) 0.05(2)
C68 0.073(18) 0.108(19) 0.053(14) 0.014(12) 0.019(12) 0.00(2)
C69 0.045(19) 0.08(2) 0.056(13) 0.006(12) -0.004(11) -0.005(17)
C70 0.054(15) 0.14(2) 0.055(14) -0.036(13) -0.018(10) 0.034(15)
C71 0.058(16) 0.23(3) 0.041(14) -0.052(15) -0.005(12) 0.008(16)
C72 0.059(16) 0.066(17) 0.17(2) -0.045(16) 0.009(17) 0.000(13)
C73 0.048(15) 0.12(2) 0.13(2) 0.025(18) -0.007(14) 0.033(15)
C74 0.41(5) 0.08(2) 0.16(3) 0.10(2) -0.15(3) -0.07(3)
C75 0.127(12) 0.127(13) 0.126(12) 0.024(10) 0.009(9) -0.013(10)
S1 0.077(4) 0.063(4) 0.093(4) 0.006(3) 0.017(3) 0.009(3)
O9 0.101(11) 0.063(7) 0.131(11) 0.022(8) 0.024(8) 0.029(8)
O10 0.085(10) 0.083(9) 0.121(11) 0.038(8) 0.019(8) -0.004(8)
O11 0.162(14) 0.127(12) 0.121(11) -0.004(9) 0.078(10) 0.018(11)
C76 0.055(16) 0.136(17) 0.150(18) 0.02(2) 0.018(17) 0.014(11)
F1 0.143(12) 0.181(14) 0.130(12) -0.004(9) 0.000(8) 0.007(9)
F2 0.101(10) 0.169(11) 0.215(13) -0.039(11) -0.063(9) 0.069(9)
F3 0.102(11) 0.211(13) 0.235(14) 0.021(13) 0.013(10) -0.059(10)
S2 0.242(10) 0.078(5) 0.117(6) -0.019(5) 0.050(6) -0.011(6)
O12 0.194(16) 0.068(8) 0.157(13) -0.019(9) 0.084(11) -0.011(11)
O13 0.206(18) 0.132(14) 0.240(16) -0.114(13) 0.130(15) -0.062(13)
O14 1.15(12) 0.15(2) 0.34(3) 0.01(2) -0.36(5) 0.07(4)
C77 0.60(8) 0.31(3) 0.33(4) -0.09(3) 0.15(5) -0.42(4)
F4 0.62(5) 0.33(3) 0.56(4) -0.23(3) 0.49(4) -0.31(3)
F5 0.94(8) 0.40(4) 0.54(5) -0.29(4) 0.59(5) -0.47(5)
F6 0.19(3) 0.69(6) 1.04(8) -0.45(6) -0.05(4) 0.15(4)
Cl1 0.173(13) 0.60(4) 0.51(3) -0.31(3) 0.145(16) 0.083(18)
Cl2 0.38(3) 0.45(3) 0.66(4) 0.16(3) 0.26(3) -0.20(2)
O2W 0.25(3) 0.32(3) 0.47(4) -0.17(3) 0.08(3) 0.01(2)
O1W 0.69(13) 0.30(7) 0.44(9) -0.08(6) 0.43(10) -0.18(8)

loop_
_atom_type_symbol
_atom_type_description
_atom_type_scat_dispersion_real
_atom_type_scat_dispersion_imag
_atom_type_scat_source
C C 0.0033 0.0016 'International Tables Vol C Tables 4.2.6.8 and 6.1.1.4'
H H 0.0000 0.0000 'International Tables Vol C Tables 4.2.6.8 and 6.1.1.4'
N N 0.0061 0.0033 'International Tables Vol C Tables 4.2.6.8 and 6.1.1.4'
O O 0.0106 0.0060 'International Tables Vol C Tables 4.2.6.8 and 6.1.1.4'
F F 0.0171 0.0103 'International Tables Vol C Tables 4.2.6.8 and 6.1.1.4'
S S 0.1246 0.1234 'International Tables Vol C Tables 4.2.6.8 and 6.1.1.4'
Cl Cl 0.1484 0.1585 'International Tables Vol C Tables 4.2.6.8 and 6.1.1.4'

loop_
_geom_angle_atom_site_label_1
_geom_angle_atom_site_label_2
_geom_angle_atom_site_label_3
_geom_angle
_geom_angle_site_symmetry_1
_geom_angle_site_symmetry_3
_geom_angle_publ_flag
C53 O1 C54 112.3(17) . . ?
C56 O2 C55 118(3) . . ?
C58 O3 C57 117(2) . . ?
C60 O4 C59 110.9(19) . . ?
C69 O5 C70 115.0(17) . . ?
C71 O6 C72 111.6(16) . . ?
C74 O7 C73 109.5(18) . . ?
C75 O8 C44 123(2) . . ?
C5 N1 C1 120(3) . . ?
C6 N2 C10 119(2) . . ?
C15 N3 C11 118(3) . . ?
C18 N4 C19 117.7(14) . . ?
C18 N4 C21 120.2(18) . . ?
C19 N4 C21 122.0(18) . . ?
C27 N5 C23 118.4(15) . . ?
C27 N5 C22 122.1(17) . . ?
C23 N5 C22 119.3(19) . . ?
C30 N6 C31 118.6(15) . . ?
C30 N6 C33 119.7(18) . . ?
C31 N6 C33 121.6(18) . . ?
C2 C1 N1 117(4) . . ?
C3 C2 C1 122(5) . . ?
C2 C3 C4 119(4) . . ?
C5 C4 C3 120(3) . . ?
N1 C5 C4 121(3) . . ?
N1 C5 C6 115(3) . . ?
C4 C5 C6 124(3) . . ?
N2 C6 C7 123(3) . . ?
N2 C6 C5 115(3) . . ?
C7 C6 C5 122(3) . . ?
C6 C7 C8 121(2) . . ?
C7 C8 C9 116.1(16) . . ?
C7 C8 C16 123(2) . . ?
C9 C8 C16 120(2) . . ?
C10 C9 C8 118.5(19) . . ?
N2 C10 C9 122(2) . . ?
N2 C10 C11 116(2) . . ?
C9 C10 C11 122(3) . . ?
C12 C11 N3 123(3) . . ?
C12 C11 C10 123(3) . . ?
N3 C11 C10 114(3) . . ?
C13 C12 C11 120(3) . . ?
C12 C13 C14 120(3) . . ?
C15 C14 C13 117(3) . . ?
N3 C15 C14 123(3) . . ?
C20 C16 C17 115.9(16) . . ?
C20 C16 C8 121(2) . . ?
C17 C16 C8 123(2) . . ?
C18 C17 C16 121.5(18) . . ?
C17 C18 N4 122.4(18) . . ?
C20 C19 N4 120.7(17) . . ?
C19 C20 C16 121.8(17) . . ?
N4 C21 C22 107.0(11) . . ?
N5 C22 C21 106.2(13) . . ?
C24 C23 N5 120.2(17) . . ?
C23 C24 C25 124.7(19) . . ?
C26 C25 C24 113.7(16) . . ?
C26 C25 C28 122.7(19) . . ?
C24 C25 C28 123.1(19) . . ?
C25 C26 C27 125.5(18) . . ?
N5 C27 C26 117.3(17) . . ?
C29 C28 C32 114.9(15) . . ?
C29 C28 C25 122.3(18) . . ?
C32 C28 C25 122.8(18) . . ?
C28 C29 C30 120.0(17) . . ?
N6 C30 C29 123.7(18) . . ?
N6 C31 C32 118.0(16) . . ?
C28 C32 C31 124.5(16) . . ?
C34 C33 N6 114.4(13) . . ?
C35 C34 C39 115.6(18) . . ?
C35 C34 C33 124(2) . . ?
C39 C34 C33 121(2) . . ?
C34 C35 C36 126.3(19) . . ?
C35 C36 C37 119.4(18) . . ?
C38 C37 C36 113.3(17) . . ?
C38 C37 C40 124(2) . . ?
C36 C37 C40 123(2) . . ?
C37 C38 C39 124(2) . . ?
C34 C39 C38 121.1(19) . . ?
C41 C40 C43 111(2) . . ?
C41 C40 C42 108.2(19) . . ?
C43 C40 C42 113(2) . . ?
C41 C40 C37 102.6(17) . . ?
C43 C40 C37 110.3(18) . . ?
C42 C40 C37 111.6(18) . . ?
C53 C44 O8 118(3) . . ?
C53 C44 C45 124(2) . . ?
O8 C44 C45 118(3) . . ?
C44 C45 C46 114(2) . . ?
C51 C46 C45 121(2) . . ?
C51 C46 C47 119(2) . . ?
C45 C46 C47 119(3) . . ?
C48 C47 C46 121(2) . . ?
C47 C48 C49 121(2) . . ?
C48 C49 C50 119(2) . . ?
C49 C50 C51 122(2) . . ?
C46 C51 C50 118(2) . . ?
C46 C51 C52 118(2) . . ?
C50 C51 C52 124(2) . . ?
C53 C52 C51 122(2) . . ?
C52 C53 C44 120(2) . . ?
C52 C53 O1 128(2) . . ?
C44 C53 O1 113(2) . . ?
O1 C54 C55 107.6(19) . . ?
O2 C55 C54 113.9(18) . . ?
O2 C56 C57 131(3) . . ?
O3 C57 C56 104.8(19) . . ?
O3 C58 C59 119(2) . . ?
C58 C59 O4 106.3(19) . . ?
O4 C60 C61 128(3) . . ?
O4 C60 C69 112(3) . . ?
C61 C60 C69 121(2) . . ?
C60 C61 C62 121(2) . . ?
C67 C62 C63 119(3) . . ?
C67 C62 C61 118(2) . . ?
C63 C62 C61 123(3) . . ?
C62 C63 C64 117(2) . . ?
C65 C64 C63 124(3) . . ?
C64 C65 C66 120(4) . . ?
C65 C66 C67 117(3) . . ?
C62 C67 C68 121(3) . . ?
C62 C67 C66 123(2) . . ?
C68 C67 C66 116(3) . . ?
C69 C68 C67 123(2) . . ?
O5 C69 C68 126(2) . . ?
O5 C69 C60 116(2) . . ?
C68 C69 C60 117(2) . . ?
O5 C70 C71 108.3(18) . . ?
O6 C71 C70 113.4(14) . . ?
C73 C72 O6 110.3(17) . . ?
C72 C73 O7 111.2(17) . . ?
C75 C74 O7 121(3) . . ?
C74 C75 O8 126(2) . . ?
O9 S1 O10 115.3(7) . . ?
O9 S1 O11 115.0(7) . . ?
O10 S1 O11 114.8(7) . . ?
O9 S1 C76 102.4(8) . . ?
O10 S1 C76 103.1(8) . . ?
O11 S1 C76 103.7(9) . . ?
F2 C76 F3 109.6(13) . . ?
F2 C76 F1 107.3(13) . . ?
F3 C76 F1 107.8(14) . . ?
F2 C76 S1 111.9(12) . . ?
F3 C76 S1 110.6(13) . . ?
F1 C76 S1 109.5(12) . . ?
O13 S2 O12 120.0(9) . . ?
O13 S2 O14 117.1(13) . . ?
O12 S2 O14 113.4(11) . . ?
O13 S2 C77 102.4(11) . . ?
O12 S2 C77 106.2(11) . . ?
O14 S2 C77 92(3) . . ?
F5 C77 F6 117.1(19) . . ?
F5 C77 F4 115.6(17) . . ?
F6 C77 F4 115.1(17) . . ?
F5 C77 S2 98(2) . . ?
F6 C77 S2 102(2) . . ?
F4 C77 S2 105.1(17) . . ?

loop_
_geom_bond_atom_site_label_1
_geom_bond_atom_site_label_2
_geom_bond_distance
_geom_bond_site_symmetry_2
_geom_bond_publ_flag
O1 C53 1.40(2) . ?
O1 C54 1.43(2) . ?
O2 C56 1.11(2) . ?
O2 C55 1.39(2) . ?
O3 C58 1.38(2) . ?
O3 C57 1.435(19) . ?
O4 C60 1.37(2) . ?
O4 C59 1.49(3) . ?
O5 C69 1.35(2) . ?
O5 C70 1.47(2) . ?
O6 C71 1.417(18) . ?
O6 C72 1.46(2) . ?
O7 C74 1.45(3) . ?
O7 C73 1.47(2) . ?
O8 C75 1.37(3) . ?
O8 C44 1.400(19) . ?
N1 C5 1.31(3) . ?
N1 C1 1.41(3) . ?
N2 C6 1.29(2) . ?
N2 C10 1.33(2) . ?
N3 C15 1.30(3) . ?
N3 C11 1.36(3) . ?
N4 C18 1.37(2) . ?
N4 C19 1.372(18) . ?
N4 C21 1.516(16) . ?
N5 C27 1.341(19) . ?
N5 C23 1.36(2) . ?
N5 C22 1.503(18) . ?
N6 C30 1.31(2) . ?
N6 C31 1.36(2) . ?
N6 C33 1.513(18) . ?
C1 C2 1.36(4) . ?
C2 C3 1.32(5) . ?
C3 C4 1.39(4) . ?
C4 C5 1.32(3) . ?
C5 C6 1.50(3) . ?
C6 C7 1.35(2) . ?
C7 C8 1.37(2) . ?
C8 C9 1.41(2) . ?
C8 C16 1.48(2) . ?
C9 C10 1.40(2) . ?
C10 C11 1.49(3) . ?
C11 C12 1.34(3) . ?
C12 C13 1.32(3) . ?
C13 C14 1.40(3) . ?
C14 C15 1.39(3) . ?
C16 C20 1.39(2) . ?
C16 C17 1.40(2) . ?
C17 C18 1.33(2) . ?
C19 C20 1.35(2) . ?
C21 C22 1.556(18) . ?
C23 C24 1.33(2) . ?
C24 C25 1.33(2) . ?
C25 C26 1.32(2) . ?
C25 C28 1.42(2) . ?
C26 C27 1.39(2) . ?
C28 C29 1.365(19) . ?
C28 C32 1.374(19) . ?
C29 C30 1.39(2) . ?
C31 C32 1.376(19) . ?
C33 C34 1.50(2) . ?
C34 C35 1.32(2) . ?
C34 C39 1.32(2) . ?
C35 C36 1.36(2) . ?
C36 C37 1.43(2) . ?
C37 C38 1.34(3) . ?
C37 C40 1.54(2) . ?
C38 C39 1.42(2) . ?
C40 C41 1.50(2) . ?
C40 C43 1.52(3) . ?
C40 C42 1.53(3) . ?
C44 C53 1.35(3) . ?
C44 C45 1.40(3) . ?
C45 C46 1.43(2) . ?
C46 C51 1.39(2) . ?
C46 C47 1.45(3) . ?
C47 C48 1.34(3) . ?
C48 C49 1.40(3) . ?
C49 C50 1.40(2) . ?
C50 C51 1.41(2) . ?
C51 C52 1.41(2) . ?
C52 C53 1.33(2) . ?
C54 C55 1.45(2) . ?
C56 C57 1.49(3) . ?
C58 C59 1.45(2) . ?
C60 C61 1.37(3) . ?
C60 C69 1.39(2) . ?
C61 C62 1.45(3) . ?
C62 C67 1.34(3) . ?
C62 C63 1.40(3) . ?
C63 C64 1.43(3) . ?
C64 C65 1.35(4) . ?
C65 C66 1.36(3) . ?
C66 C67 1.47(3) . ?
C67 C68 1.40(2) . ?
C68 C69 1.38(2) . ?
C70 C71 1.51(2) . ?
C72 C73 1.42(2) . ?
C74 C75 1.25(3) . ?
S1 O9 1.438(10) . ?
S1 O10 1.449(10) . ?
S1 O11 1.448(11) . ?
S1 C76 1.835(16) . ?
C76 F2 1.306(13) . ?
C76 F3 1.316(14) . ?
C76 F1 1.337(14) . ?
S2 O13 1.345(12) . ?
S2 O12 1.373(12) . ?
S2 O14 1.381(15) . ?
S2 C77 1.83(2) . ?
C77 F5 1.175(19) . ?
C77 F6 1.19(2) . ?
C77 F4 1.195(19) . ?
